data_4340109
loop_
_publ_author_name
'Cross, Justin N.'
'Villa, Eric M.'
'Darling, Victoria R.'
'Polinski, Matthew J.'
'Lin, Jian'
'Tan, Xiaoyan'
'Kikugawa, Naoki'
'Shatruk, Michael'
'Baumbach, Ryan'
'Albrecht-Schmitt, Thomas E'

_publ_section_title
;
 Straightforward Reductive Routes to Air-Stable Uranium(III) and
 Neptunium(III) Materials.
;
_journal_issue 14
_journal_name_full 'Inorganic chemistry'
_journal_page_first 7455
_journal_page_last 7466
_journal_paper_doi 10.1021/ic500771t
_journal_volume 53
_journal_year 2014
_chemical_formula_moiety NaU(SO4)2(H2O)
_chemical_formula_sum 'H2 Na O9 S2 U'
_chemical_formula_weight 471.16
_chemical_melting_point ?
_chemical_name_common 'Sodium Uranium(III) sulfate'
_chemical_name_systematic
; 
 ? 
;
_space_group_IT_number 154
_symmetry_cell_setting trigonal
_symmetry_space_group_name_Hall 'P 32 2"'
_symmetry_space_group_name_H-M 'P 32 2 1'
_atom_sites_solution_hydrogens geom
_atom_sites_solution_primary direct
_atom_sites_solution_secondary difmap
_audit_creation_method SHELXL-97
_cell_angle_alpha 90.00
_cell_angle_beta 90.00
_cell_angle_gamma 120.00
_cell_formula_units_Z 3
_cell_length_a 7.0282(3)
_cell_length_b 7.0282(3)
_cell_length_c 12.9377(6)
_cell_measurement_reflns_used 6424
_cell_measurement_temperature 296(2)
_cell_measurement_theta_max 30.52
_cell_measurement_theta_min 3.35
_cell_volume 553.45(4)
_computing_cell_refinement 'smart saint'
_computing_data_collection smart
_computing_data_reduction SAINT
_computing_molecular_graphics 'SHELXP-97 (Sheldrick, 1997)'
_computing_publication_material 'SHELXCIF-97 (Sheldrick, 2000)'
_computing_structure_refinement 'SHELXL-97 (Sheldrick, 1997)'
_computing_structure_solution 'SHELXS-97 (Sheldrick, 1990)'
_diffrn_ambient_temperature 296(2)
_diffrn_detector_area_resol_mean 0
_diffrn_measured_fraction_theta_full 1.000
_diffrn_measured_fraction_theta_max 1.000
_diffrn_measurement_device_type 'BRUKER apex II'
_diffrn_measurement_method '0.5 wide w/ exposures'
_diffrn_radiation_monochromator 'Quazar optics'
_diffrn_radiation_source 'Imus microfocused'
_diffrn_radiation_type MoK\a
_diffrn_radiation_wavelength 0.71073
_diffrn_reflns_av_R_equivalents 0.0280
_diffrn_reflns_av_sigmaI/netI 0.0235
_diffrn_reflns_limit_h_max 10
_diffrn_reflns_limit_h_min -7
_diffrn_reflns_limit_k_max 5
_diffrn_reflns_limit_k_min -10
_diffrn_reflns_limit_l_max 18
_diffrn_reflns_limit_l_min -18
_diffrn_reflns_number 6424
_diffrn_reflns_theta_full 30.52
_diffrn_reflns_theta_max 30.52
_diffrn_reflns_theta_min 3.35
_exptl_absorpt_coefficient_mu 22.644
_exptl_absorpt_correction_T_max 0.507
_exptl_absorpt_correction_T_min 0.351
_exptl_absorpt_correction_type multi-scan
_exptl_absorpt_process_details SHELTXPREP
_exptl_crystal_colour olive
_exptl_crystal_density_diffrn 4.241
_exptl_crystal_density_meas ?
_exptl_crystal_density_method 'not measured'
_exptl_crystal_description prism
_exptl_crystal_F_000 627
_exptl_crystal_size_max 0.08
_exptl_crystal_size_mid 0.04
_exptl_crystal_size_min 0.03
_refine_diff_density_max 0.558
_refine_diff_density_min -1.454
_refine_diff_density_rms 0.235
_refine_ls_abs_structure_details 'Flack H D (1983), Acta Cryst. A39, 876-881'
_refine_ls_abs_structure_Flack 0.962(11)
_refine_ls_extinction_method none
_refine_ls_goodness_of_fit_ref 1.100
_refine_ls_hydrogen_treatment mixed
_refine_ls_matrix_type full
_refine_ls_number_parameters 65
_refine_ls_number_reflns 1130
_refine_ls_number_restraints 0
_refine_ls_restrained_S_all 1.100
_refine_ls_R_factor_all 0.0140
_refine_ls_R_factor_gt 0.0138
_refine_ls_shift/su_max 0.001
_refine_ls_shift/su_mean 0.000
_refine_ls_structure_factor_coef Fsqd
_refine_ls_weighting_details 'calc w=1/[\s^2^(Fo^2^)+(0.0136P)^2^+0.0000P] where P=(Fo^2^+2Fc^2^)/3'
_refine_ls_weighting_scheme calc
_refine_ls_wR_factor_gt 0.0326
_refine_ls_wR_factor_ref 0.0326
_reflns_number_gt 1122
_reflns_number_total 1130
_reflns_threshold_expression >2sigma(I)
_cod_data_source_file ic500771t_si_002.cif
_cod_data_source_block save
_cod_depositor_comments
;
The following automatic conversions were performed:

'_chemical_melting_point' value 'not measured' was changed to '?' -
the value is undefined or not given.

Automatic conversion script
Id: cif_fix_values 2281 2013-09-26 08:29:07Z andrius 

 Adding full bibliography for 4340109--4340117.cif.

The following automatic conversions were performed:

'_exptl_crystal_density_meas' value 'N/A' was changed to '?' - the
value is perceived as not measured.

Automatic conversion script
Id: cif_fix_values 3008 2015-01-20 13:52:24Z robertas 
;
_cod_original_sg_symbol_H-M P3(2)21
_cod_database_code 4340109

loop_
_symmetry_equiv_pos_as_xyz
'x, y, z'
'-y, x-y, z+2/3'
'-x+y, -x, z+1/3'
'y, x, -z'
'x-y, -y, -z+1/3'
'-x, -x+y, -z+2/3'

loop_
_atom_site_label
_atom_site_type_symbol
_atom_site_fract_x
_atom_site_fract_y
_atom_site_fract_z
_atom_site_U_iso_or_equiv
_atom_site_adp_type
_atom_site_occupancy
_atom_site_symmetry_multiplicity
_atom_site_calc_flag
_atom_site_refinement_flags
U1 U 0.43273(3) 0.43273(3) 0.0000 0.00820(5) Uani 1 2 d S
Na1 Na 0.0000 0.5301(4) -0.1667 0.0219(5) Uani 1 2 d S
S1 S 0.44038(14) 0.45278(14) 0.24626(5) 0.00842(14) Uani 1 1 d .
O1 O 0.6167(5) 0.4974(5) 0.31913(19) 0.0180(7) Uani 1 1 d .
O2 O 0.3902(4) 0.2602(4) 0.18125(18) 0.0140(5) Uani 1 1 d .
O3 O 0.5042(5) 0.6384(5) 0.17406(17) 0.0148(6) Uani 1 1 d .
O4 O 0.2463(4) 0.4093(5) 0.3066(2) 0.0174(6) Uani 1 1 d .
O5 O 0.0720(9) 0.0720(9) 0.0000 0.075(3) Uani 1 2 d S
H1 H 0.023(14) -0.045(13) 0.032(6) 0.089 Uiso 1 1 d .

loop_
_atom_site_aniso_label
_atom_site_aniso_U_11
_atom_site_aniso_U_22
_atom_site_aniso_U_33
_atom_site_aniso_U_23
_atom_site_aniso_U_13
_atom_site_aniso_U_12
U1 0.00859(8) 0.00859(8) 0.00824(7) 0.00000(4) 0.00000(4) 0.00490(10)
Na1 0.0124(13) 0.0274(10) 0.0208(9) 0.0000(4) 0.0000(9) 0.0062(6)
S1 0.0079(4) 0.0105(4) 0.0083(3) -0.0003(3) 0.0000(3) 0.0058(4)
O1 0.0130(14) 0.028(2) 0.0167(10) -0.0026(11) -0.0070(10) 0.0134(15)
O2 0.0201(14) 0.0106(13) 0.0136(10) -0.0035(9) -0.0014(9) 0.0095(12)
O3 0.0217(16) 0.0115(13) 0.0133(10) 0.0016(9) 0.0021(10) 0.0097(12)
O4 0.0087(14) 0.0203(14) 0.0219(12) -0.0003(11) 0.0072(10) 0.0064(12)
O5 0.018(2) 0.018(2) 0.177(9) 0.013(2) -0.013(2) 0.002(3)

loop_
_atom_type_symbol
_atom_type_description
_atom_type_scat_dispersion_real
_atom_type_scat_dispersion_imag
_atom_type_scat_source
O O 0.0106 0.0060 'International Tables Vol C Tables 4.2.6.8 and 6.1.1.4'
Na Na 0.0362 0.0249 'International Tables Vol C Tables 4.2.6.8 and 6.1.1.4'
S S 0.1246 0.1234 'International Tables Vol C Tables 4.2.6.8 and 6.1.1.4'
U U -9.6767 9.6646 'International Tables Vol C Tables 4.2.6.8 and 6.1.1.4'
H H 0.0000 0.0000 'International Tables Vol C Tables 4.2.6.8 and 6.1.1.4'

loop_
_geom_angle_atom_site_label_1
_geom_angle_atom_site_label_2
_geom_angle_atom_site_label_3
_geom_angle
_geom_angle_site_symmetry_1
_geom_angle_site_symmetry_3
O1 U1 O1 139.81(15) 2_654 5_565
O1 U1 O4 73.79(9) 2_654 5_665
O1 U1 O4 145.22(11) 5_565 5_665
O1 U1 O4 145.22(11) 2_654 2_664
O1 U1 O4 73.79(9) 5_565 2_664
O4 U1 O4 75.80(12) 5_665 2_664
O1 U1 O5 69.90(8) 2_654 .
O1 U1 O5 69.90(8) 5_565 .
O4 U1 O5 142.10(6) 5_665 .
O4 U1 O5 142.10(6) 2_664 .
O1 U1 O3 76.67(9) 2_654 4
O1 U1 O3 119.30(8) 5_565 4
O4 U1 O3 68.53(9) 5_665 4
O4 U1 O3 76.80(9) 2_664 4
O5 U1 O3 112.13(7) . 4
O1 U1 O3 119.30(8) 2_654 .
O1 U1 O3 76.67(9) 5_565 .
O4 U1 O3 76.80(9) 5_665 .
O4 U1 O3 68.53(9) 2_664 .
O5 U1 O3 112.13(7) . .
O3 U1 O3 135.74(13) 4 .
O1 U1 O2 71.34(8) 2_654 .
O1 U1 O2 96.85(8) 5_565 .
O4 U1 O2 85.54(9) 5_665 .
O4 U1 O2 122.60(8) 2_664 .
O5 U1 O2 73.02(6) . .
O3 U1 O2 143.37(8) 4 .
O3 U1 O2 54.38(9) . .
O1 U1 O2 96.85(8) 2_654 4
O1 U1 O2 71.34(8) 5_565 4
O4 U1 O2 122.60(8) 5_665 4
O4 U1 O2 85.54(9) 2_664 4
O5 U1 O2 73.02(6) . 4
O3 U1 O2 54.38(9) 4 4
O3 U1 O2 143.37(8) . 4
O2 U1 O2 146.04(11) . 4
O1 U1 S1 96.10(6) 2_654 .
O1 U1 S1 85.10(6) 5_565 .
O4 U1 S1 81.49(6) 5_665 .
O4 U1 S1 95.73(6) 2_664 .
O5 U1 S1 91.749(15) . .
O3 U1 S1 150.01(7) 4 .
O3 U1 S1 27.23(6) . .
O2 U1 S1 27.21(6) . .
O2 U1 S1 155.12(6) 4 .
O1 U1 S1 85.10(6) 2_654 4
O1 U1 S1 96.10(6) 5_565 4
O4 U1 S1 95.73(6) 5_665 4
O4 U1 S1 81.49(6) 2_664 4
O5 U1 S1 91.749(15) . 4
O3 U1 S1 27.23(6) 4 4
O3 U1 S1 150.01(7) . 4
O2 U1 S1 155.12(6) . 4
O2 U1 S1 27.21(6) 4 4
S1 U1 S1 176.50(3) . 4
O1 U1 Na1 36.35(6) 2_654 3
O1 U1 Na1 127.28(7) 5_565 3
O4 U1 Na1 71.32(7) 5_665 3
O4 U1 Na1 141.16(6) 2_664 3
O5 U1 Na1 73.11(3) . 3
O3 U1 Na1 108.73(7) 4 3
O3 U1 Na1 84.13(6) . 3
O2 U1 Na1 35.90(6) . 3
O2 U1 Na1 129.81(6) 4 3
S1 U1 Na1 59.762(19) . 3
S1 U1 Na1 121.42(2) 4 3
O3 Na1 O3 127.39(19) 4_455 2_664
O3 Na1 O2 155.30(14) 4_455 4
O3 Na1 O2 76.70(9) 2_664 4
O3 Na1 O2 76.70(9) 4_455 2_554
O3 Na1 O2 155.30(14) 2_664 2_554
O2 Na1 O2 80.10(14) 4 2_554
O3 Na1 O1 79.28(9) 4_455 3_564
O3 Na1 O1 113.64(9) 2_664 3_564
O2 Na1 O1 85.84(11) 4 3_564
O2 Na1 O1 72.62(10) 2_554 3_564
O3 Na1 O1 113.63(9) 4_455 5_565
O3 Na1 O1 79.28(9) 2_664 5_565
O2 Na1 O1 72.62(10) 4 5_565
O2 Na1 O1 85.84(11) 2_554 5_565
O1 Na1 O1 151.93(18) 3_564 5_565
O3 Na1 O4 96.97(10) 4_455 3_564
O3 Na1 O4 64.55(8) 2_664 3_564
O2 Na1 O4 88.81(8) 4 3_564
O2 Na1 O4 123.61(9) 2_554 3_564
O1 Na1 O4 51.40(8) 3_564 3_564
O1 Na1 O4 142.43(9) 5_565 3_564
O3 Na1 O4 64.55(8) 4_455 5_565
O3 Na1 O4 96.97(10) 2_664 5_565
O2 Na1 O4 123.61(9) 4 5_565
O2 Na1 O4 88.81(8) 2_554 5_565
O1 Na1 O4 142.43(9) 3_564 5_565
O1 Na1 O4 51.40(8) 5_565 5_565
O4 Na1 O4 139.27(15) 3_564 5_565
O3 Na1 S1 87.68(6) 4_455 3_564
O3 Na1 S1 89.78(6) 2_664 3_564
O2 Na1 S1 86.99(6) 4 3_564
O2 Na1 S1 97.41(7) 2_554 3_564
O1 Na1 S1 24.97(7) 3_564 3_564
O1 Na1 S1 158.55(9) 5_565 3_564
O4 Na1 S1 26.43(5) 3_564 3_564
O4 Na1 S1 149.40(9) 5_565 3_564
O3 Na1 S1 89.78(6) 4_455 5_565
O3 Na1 S1 87.68(6) 2_664 5_565
O2 Na1 S1 97.41(7) 4 5_565
O2 Na1 S1 86.99(6) 2_554 5_565
O1 Na1 S1 158.55(9) 3_564 5_565
O1 Na1 S1 24.97(7) 5_565 5_565
O4 Na1 S1 149.40(9) 3_564 5_565
O4 Na1 S1 26.43(5) 5_565 5_565
S1 Na1 S1 174.28(9) 3_564 5_565
O3 Na1 U1 68.81(7) 4_455 2_554
O3 Na1 U1 147.48(6) 2_664 2_554
O2 Na1 U1 87.61(8) 4 2_554
O2 Na1 U1 37.76(6) 2_554 2_554
O1 Na1 U1 35.79(7) 3_564 2_554
O1 Na1 U1 123.19(10) 5_565 2_554
O4 Na1 U1 87.15(5) 3_564 2_554
O4 Na1 U1 115.35(6) 5_565 2_554
S1 Na1 U1 60.74(2) 3_564 2_554
S1 Na1 U1 122.90(4) 5_565 2_554
O3 Na1 U1 147.48(6) 4_455 .
O3 Na1 U1 68.81(7) 2_664 .
O2 Na1 U1 37.76(6) 4 .
O2 Na1 U1 87.61(8) 2_554 .
O1 Na1 U1 123.19(10) 3_564 .
O1 Na1 U1 35.79(7) 5_565 .
O4 Na1 U1 115.35(6) 3_564 .
O4 Na1 U1 87.15(5) 5_565 .
S1 Na1 U1 122.90(4) 3_564 .
S1 Na1 U1 60.74(2) 5_565 .
U1 Na1 U1 114.14(6) 2_554 .
O1 S1 O4 107.59(16) . .
O1 S1 O2 110.62(17) . .
O4 S1 O2 109.94(16) . .
O1 S1 O3 111.54(18) . .
O4 S1 O3 111.13(16) . .
O2 S1 O3 106.05(14) . .
O1 S1 U1 130.40(12) . .
O4 S1 U1 121.99(11) . .
O2 S1 U1 53.14(10) . .
O3 S1 U1 53.08(10) . .
O1 S1 Na1 46.88(11) . 2_665
O4 S1 Na1 60.72(11) . 2_665
O2 S1 Na1 125.68(11) . 2_665
O3 S1 Na1 127.74(11) . 2_665
U1 S1 Na1 177.11(4) . 2_665
S1 O1 U1 143.83(16) . 3_665
S1 O1 Na1 108.15(16) . 2_665
U1 O1 Na1 107.86(10) 3_665 2_665
S1 O2 Na1 135.86(15) . 3
S1 O2 U1 99.64(12) . .
Na1 O2 U1 106.34(9) 3 .
S1 O3 Na1 140.28(15) . 3_565
S1 O3 U1 99.69(14) . .
Na1 O3 U1 115.94(9) 3_565 .
S1 O4 U1 139.37(17) . 3_565
S1 O4 Na1 92.86(13) . 2_665
U1 O4 Na1 105.20(9) 3_565 2_665

loop_
_geom_bond_atom_site_label_1
_geom_bond_atom_site_label_2
_geom_bond_distance
_geom_bond_site_symmetry_2
U1 O1 2.492(3) 2_654
U1 O1 2.492(3) 5_565
U1 O4 2.504(3) 5_665
U1 O4 2.504(3) 2_664
U1 O5 2.535(6) .
U1 O3 2.586(2) 4
U1 O3 2.586(2) .
U1 O2 2.588(2) .
U1 O2 2.588(2) 4
U1 S1 3.1885(7) .
U1 S1 3.1885(7) 4
U1 Na1 4.0556(14) 3
Na1 O3 2.457(3) 4_455
Na1 O3 2.457(3) 2_664
Na1 O2 2.478(3) 4
Na1 O2 2.478(3) 2_554
Na1 O1 2.525(3) 3_564
Na1 O1 2.525(3) 5_565
Na1 O4 2.871(3) 3_564
Na1 O4 2.871(3) 5_565
Na1 S1 3.2878(7) 3_564
Na1 S1 3.2877(7) 5_565
Na1 U1 4.0556(14) 2_554
S1 O1 1.461(3) .
S1 O4 1.465(3) .
S1 O2 1.479(3) .
S1 O3 1.480(3) .
S1 Na1 3.2878(7) 2_665
O1 U1 2.492(3) 3_665
O1 Na1 2.525(3) 2_665
O2 Na1 2.478(3) 3
O3 Na1 2.457(3) 3_565
O4 U1 2.504(3) 3_565
O4 Na1 2.871(3) 2_665
